data_7211743
loop_
_publ_author_name
'Feng, Xun'
'Wang, Li-Ya'
'Zhao, Jian-She'
'Wang, Jian-Ge'
'Weng, Ng Seik'
'Liu, Bin'
'Shi, Xin-Ge'

_publ_section_title
;
 Series of anion-directed lanthanide-rigid-flexible frameworks: syntheses,
 structures, luminescence and magnetic properties
;
_journal_issue 3
_journal_name_full CrystEngComm
_journal_page_first 774
_journal_paper_doi 10.1039/b913977j
_journal_volume 12
_journal_year 2010
_chemical_formula_sum 'C14 H20 Ce2 N2 O19 S'
_chemical_formula_weight 832.62
_chemical_name_systematic
;
?
;
_space_group_IT_number 33
_symmetry_cell_setting orthorhombic
_symmetry_space_group_name_Hall 'P 2c -2n'
_symmetry_space_group_name_H-M 'P n a 21'
_atom_sites_solution_hydrogens geom
_atom_sites_solution_primary direct
_atom_sites_solution_secondary difmap
_audit_creation_method SHELXL-97
_cell_angle_alpha 90.00
_cell_angle_beta 90.00
_cell_angle_gamma 90.00
_cell_formula_units_Z 4
_cell_length_a 18.8558(19)
_cell_length_b 6.5831(7)
_cell_length_c 18.7543(19)
_cell_measurement_reflns_used 4666
_cell_measurement_temperature 296(2)
_cell_measurement_theta_max 28.27
_cell_measurement_theta_min 2.42
_cell_volume 2328.0(4)
_computing_cell_refinement 'Bruker SMART'
_computing_data_collection 'Bruker SMART'
_computing_data_reduction 'Bruker SAINT'
_computing_molecular_graphics 'Bruker SHELXTL'
_computing_publication_material 'Bruker SHELXTL'
_computing_structure_refinement 'SHELXL-97 (Sheldrick, 1997)'
_computing_structure_solution 'SHELXS-97 (Sheldrick, 1990)'
_diffrn_ambient_temperature 296(2)
_diffrn_measured_fraction_theta_full 0.999
_diffrn_measured_fraction_theta_max 0.999
_diffrn_measurement_device_type 'CCD area detector'
_diffrn_measurement_method 'phi and omega scans'
_diffrn_radiation_monochromator graphite
_diffrn_radiation_source 'fine-focus sealed tube'
_diffrn_radiation_type MoK\a
_diffrn_radiation_wavelength 0.71073
_diffrn_reflns_av_R_equivalents 0.0295
_diffrn_reflns_av_sigmaI/netI 0.0346
_diffrn_reflns_limit_h_max 22
_diffrn_reflns_limit_h_min -21
_diffrn_reflns_limit_k_max 7
_diffrn_reflns_limit_k_min -7
_diffrn_reflns_limit_l_max 22
_diffrn_reflns_limit_l_min -22
_diffrn_reflns_number 11356
_diffrn_reflns_theta_full 25.49
_diffrn_reflns_theta_max 25.49
_diffrn_reflns_theta_min 2.42
_exptl_absorpt_coefficient_mu 4.049
_exptl_absorpt_correction_T_max 0.4310
_exptl_absorpt_correction_T_min 0.2876
_exptl_absorpt_correction_type multi-scan
_exptl_absorpt_process_details sadabs
_exptl_crystal_colour yellow
_exptl_crystal_density_diffrn 2.376
_exptl_crystal_density_method 'not measured'
_exptl_crystal_description block
_exptl_crystal_F_000 1608
_exptl_crystal_size_max 0.41
_exptl_crystal_size_mid 0.32
_exptl_crystal_size_min 0.25
_refine_diff_density_max 0.471
_refine_diff_density_min -0.896
_refine_diff_density_rms 0.117
_refine_ls_abs_structure_details 'Flack H D (1983), Acta Cryst. A39, 876-881'
_refine_ls_abs_structure_Flack 0.00
_refine_ls_extinction_method none
_refine_ls_goodness_of_fit_ref 1.065
_refine_ls_hydrogen_treatment constr
_refine_ls_matrix_type full
_refine_ls_number_parameters 343
_refine_ls_number_reflns 4230
_refine_ls_number_restraints 1
_refine_ls_restrained_S_all 1.065
_refine_ls_R_factor_all 0.0267
_refine_ls_R_factor_gt 0.0234
_refine_ls_shift/su_max 0.001
_refine_ls_shift/su_mean 0.000
_refine_ls_structure_factor_coef Fsqd
_refine_ls_weighting_details 'calc w=1/[\s^2^(Fo^2^)+(0.0230P)^2^+0.0000P] where P=(Fo^2^+2Fc^2^)/3'
_refine_ls_weighting_scheme calc
_refine_ls_wR_factor_gt 0.0502
_refine_ls_wR_factor_ref 0.0520
_reflns_number_gt 3935
_reflns_number_total 4230
_reflns_threshold_expression >2sigma(I)
_cod_data_source_file b913977j.txt
_cod_data_source_block e1
_cod_depositor_comments
;
The following automatic conversions were performed:

'_symmetry_cell_setting' value 'Orthorhombic' changed to
'orthorhombic' according to
/home/saulius/struct/CIF-dictionaries/cif_core.dic dictionary named
'cif_core.dic' version 2.4.2 from 2011-04-26.

Automatic conversion script
Id: cif_fix_values 1891 2012-01-12 08:04:46Z andrius 
;
_cod_original_sg_symbol_H-M Pna2(1)
_cod_database_code 7211743

loop_
_symmetry_equiv_pos_as_xyz
'x, y, z'
'-x, -y, z+1/2'
'x+1/2, -y+1/2, z'
'-x+1/2, y+1/2, z+1/2'

loop_
_atom_site_label
_atom_site_type_symbol
_atom_site_fract_x
_atom_site_fract_y
_atom_site_fract_z
_atom_site_U_iso_or_equiv
_atom_site_adp_type
_atom_site_occupancy
_atom_site_symmetry_multiplicity
_atom_site_calc_flag
_atom_site_refinement_flags
Ce1 Ce 0.522249(14) 0.13660(4) 0.761263(16) 0.01604(8) Uani 1 1 d .
Ce2 Ce 0.755806(13) 0.13751(4) 0.721065(14) 0.01243(7) Uani 1 1 d .
S1 S 0.75929(6) 0.63599(16) 0.72195(9) 0.0143(2) Uani 1 1 d .
O1 O 0.4894(3) 0.8473(7) 0.5351(3) 0.0576(16) Uani 1 1 d .
H1W H 0.4789 0.9045 0.4971 0.086 Uiso 1 1 d R
H2W H 0.4703 0.7335 0.5378 0.086 Uiso 1 1 d R
O2 O 0.0090(2) 0.8447(7) 0.9217(3) 0.0504(13) Uani 1 1 d .
H3W H 0.0338 0.7544 0.9400 0.076 Uiso 1 1 d R
H4W H -0.0084 0.9199 0.9526 0.076 Uiso 1 1 d R
O3 O 0.49023(17) 0.4529(5) 0.69028(19) 0.0216(8) Uani 1 1 d .
H5W H 0.5167 0.4358 0.6554 0.032 Uiso 1 1 d R
H6W H 0.4508 0.4957 0.6775 0.032 Uiso 1 1 d R
O4 O 0.5839(2) 0.4363(6) 0.8196(2) 0.0291(10) Uani 1 1 d .
H7W H 0.6150 0.5050 0.7996 0.044 Uiso 1 1 d R
H8W H 0.5563 0.5100 0.8425 0.044 Uiso 1 1 d R
O5 O 0.56523(18) -0.1913(6) 0.7118(3) 0.0394(11) Uani 1 1 d .
H9W H 0.6064 -0.2250 0.7004 0.059 Uiso 1 1 d R
H10W H 0.5381 -0.2910 0.7088 0.059 Uiso 1 1 d R
O6 O 0.4452(2) -0.1463(6) 0.8103(2) 0.0337(10) Uani 1 1 d .
H11W H 0.4532 -0.2249 0.8437 0.051 Uiso 1 1 d R
H12W H 0.4066 -0.1723 0.7908 0.051 Uiso 1 1 d R
O7 O 0.44600(19) 0.0247(6) 0.66041(19) 0.0282(9) Uani 1 1 d .
H13W H 0.4646 -0.0589 0.6332 0.042 Uiso 1 1 d R
H14W H 0.4046 -0.0075 0.6702 0.042 Uiso 1 1 d R
O8 O 0.5607(2) 0.3178(7) 0.5782(2) 0.0420(12) Uani 1 1 d .
O9 O 0.62757(18) 0.2133(6) 0.67046(19) 0.0207(8) Uani 1 1 d .
O10 O 0.9115(2) 0.0080(7) 0.5390(2) 0.0392(11) Uani 1 1 d .
O11 O 0.85532(19) 0.0415(6) 0.6433(2) 0.0240(9) Uani 1 1 d .
O12 O 0.95198(19) 0.2287(6) 0.8676(2) 0.0276(9) Uani 1 1 d .
O13 O 0.87468(18) 0.2315(6) 0.77942(17) 0.0210(8) Uani 1 1 d .
O14 O 0.65075(17) 0.0556(6) 0.7976(2) 0.0190(8) Uani 1 1 d .
O15 O 0.58673(18) 0.0264(6) 0.8956(2) 0.0271(9) Uani 1 1 d .
O16 O 0.79617(17) 0.4996(5) 0.67133(19) 0.0198(8) Uani 1 1 d .
O17 O 0.72073(18) 0.4998(5) 0.77141(19) 0.0196(8) Uani 1 1 d .
O18 O 0.70995(17) 0.7746(5) 0.68437(19) 0.0182(8) Uani 1 1 d .
O19 O 0.80889(16) 0.7689(5) 0.7609(2) 0.0207(7) Uani 1 1 d .
N1 N 0.7356(2) 0.1380(6) 0.5807(3) 0.0171(10) Uani 1 1 d .
N2 N 0.7684(2) 0.1269(6) 0.8644(2) 0.0143(10) Uani 1 1 d .
C1 C 0.8902(3) 0.2104(9) 0.8447(3) 0.0168(11) Uani 1 1 d .
C2 C 0.8313(3) 0.1648(8) 0.8961(3) 0.0148(11) Uani 1 1 d .
C3 C 0.8394(3) 0.1679(8) 0.9691(3) 0.0185(12) Uani 1 1 d .
H3 H 0.8836 0.1925 0.9893 0.022 Uiso 1 1 calc R
C4 C 0.7811(3) 0.1340(8) 1.0115(3) 0.0221(13) Uani 1 1 d .
H4 H 0.7855 0.1373 1.0609 0.027 Uiso 1 1 calc R
C5 C 0.7158(3) 0.0948(9) 0.9804(3) 0.0217(13) Uani 1 1 d .
H5 H 0.6758 0.0724 1.0084 0.026 Uiso 1 1 calc R
C6 C 0.7118(3) 0.0899(8) 0.9069(3) 0.0160(11) Uani 1 1 d .
C7 C 0.6444(3) 0.0536(8) 0.8656(3) 0.0165(12) Uani 1 1 d .
C8 C 0.8577(3) 0.0445(9) 0.5755(3) 0.0202(12) Uani 1 1 d .
C9 C 0.7896(3) 0.0952(8) 0.5378(3) 0.0169(12) Uani 1 1 d .
C10 C 0.7828(3) 0.0942(8) 0.4635(3) 0.0221(13) Uani 1 1 d .
H10 H 0.8219 0.0698 0.4345 0.026 Uiso 1 1 calc R
C11 C 0.7170(3) 0.1301(8) 0.4343(3) 0.0233(13) Uani 1 1 d .
H11 H 0.7106 0.1249 0.3851 0.028 Uiso 1 1 calc R
C12 C 0.6605(3) 0.1742(8) 0.4789(3) 0.0211(12) Uani 1 1 d .
H12 H 0.6156 0.1995 0.4602 0.025 Uiso 1 1 calc R
C13 C 0.6722(3) 0.1797(8) 0.5522(3) 0.0182(12) Uani 1 1 d .
C14 C 0.6149(3) 0.2421(8) 0.6035(3) 0.0197(12) Uani 1 1 d .

loop_
_atom_site_aniso_label
_atom_site_aniso_U_11
_atom_site_aniso_U_22
_atom_site_aniso_U_33
_atom_site_aniso_U_23
_atom_site_aniso_U_13
_atom_site_aniso_U_12
Ce1 0.01247(15) 0.01713(14) 0.01852(14) -0.0009(2) 0.00056(12) -0.00092(11)
Ce2 0.01187(14) 0.01325(14) 0.01217(13) 0.0003(2) 0.00048(12) -0.00041(11)
S1 0.0148(6) 0.0126(6) 0.0156(5) 0.0008(7) -0.0004(6) 0.0000(5)
O1 0.073(4) 0.056(4) 0.044(3) -0.009(3) 0.006(3) -0.013(3)
O2 0.058(3) 0.058(3) 0.036(3) -0.008(2) -0.007(2) -0.012(2)
O3 0.0131(18) 0.022(2) 0.029(2) 0.0001(17) -0.0002(16) 0.0021(15)
O4 0.024(2) 0.026(2) 0.037(2) -0.0043(19) 0.0043(18) -0.0052(18)
O5 0.0157(19) 0.025(2) 0.077(3) -0.018(2) 0.005(2) -0.0006(16)
O6 0.026(2) 0.040(3) 0.035(2) 0.010(2) -0.0064(19) -0.0104(18)
O7 0.018(2) 0.036(2) 0.030(2) -0.0128(19) 0.0039(17) -0.0002(18)
O8 0.024(2) 0.076(4) 0.026(2) 0.004(2) -0.003(2) 0.027(2)
O9 0.020(2) 0.026(2) 0.016(2) 0.0014(17) -0.0026(17) 0.0017(17)
O10 0.022(2) 0.065(3) 0.031(2) -0.002(2) 0.0137(19) 0.009(2)
O11 0.017(2) 0.035(2) 0.021(2) -0.0026(19) 0.0032(16) 0.0009(18)
O12 0.014(2) 0.041(3) 0.027(2) 0.0074(19) -0.0020(16) -0.0086(19)
O13 0.0192(18) 0.026(2) 0.018(2) -0.0010(15) 0.0056(15) -0.0036(16)
O14 0.0133(18) 0.026(2) 0.0175(19) -0.0001(17) -0.0048(15) -0.0028(15)
O15 0.014(2) 0.042(3) 0.025(2) 0.0036(19) 0.0046(17) -0.0027(17)
O16 0.020(2) 0.019(2) 0.021(2) -0.0019(16) 0.0041(17) 0.0053(16)
O17 0.0223(19) 0.0187(19) 0.018(2) 0.0058(16) 0.0031(16) -0.0025(15)
O18 0.0157(18) 0.0181(19) 0.0209(18) -0.0003(17) -0.0038(16) 0.0049(15)
O19 0.0222(18) 0.0192(18) 0.0207(16) 0.000(2) -0.0021(19) -0.0027(15)
N1 0.017(2) 0.014(3) 0.020(3) 0.003(2) 0.003(2) 0.0000(19)
N2 0.014(2) 0.017(3) 0.012(2) -0.0006(18) 0.0006(19) 0.0004(18)
C1 0.016(3) 0.015(3) 0.019(3) 0.001(2) 0.004(2) 0.000(2)
C2 0.016(3) 0.015(3) 0.013(3) 0.001(2) -0.002(2) 0.001(2)
C3 0.020(3) 0.016(3) 0.020(3) -0.001(2) -0.001(2) -0.001(2)
C4 0.028(3) 0.027(3) 0.011(3) -0.002(3) -0.004(3) 0.003(2)
C5 0.025(3) 0.021(3) 0.019(3) 0.002(3) 0.004(2) 0.001(2)
C6 0.016(3) 0.015(3) 0.017(3) 0.003(2) 0.000(2) -0.001(2)
C7 0.012(3) 0.014(3) 0.023(3) 0.001(2) 0.005(2) 0.002(2)
C8 0.018(3) 0.021(3) 0.021(3) -0.002(3) 0.004(2) -0.003(2)
C9 0.021(3) 0.013(3) 0.017(3) -0.001(2) 0.004(2) -0.003(2)
C10 0.028(3) 0.021(3) 0.017(3) 0.000(2) 0.008(3) -0.002(2)
C11 0.039(3) 0.020(3) 0.012(3) -0.004(2) -0.003(3) 0.003(3)
C12 0.023(3) 0.020(3) 0.020(3) 0.003(2) 0.000(2) 0.001(2)
C13 0.021(3) 0.010(3) 0.023(3) 0.001(2) -0.002(2) -0.002(2)
C14 0.018(3) 0.023(3) 0.018(3) 0.000(2) -0.002(2) -0.001(3)

loop_
_atom_type_symbol
_atom_type_description
_atom_type_scat_dispersion_real
_atom_type_scat_dispersion_imag
_atom_type_scat_source
C C 0.0033 0.0016 'International Tables Vol C Tables 4.2.6.8 and 6.1.1.4'
H H 0.0000 0.0000 'International Tables Vol C Tables 4.2.6.8 and 6.1.1.4'
N N 0.0061 0.0033 'International Tables Vol C Tables 4.2.6.8 and 6.1.1.4'
O O 0.0106 0.0060 'International Tables Vol C Tables 4.2.6.8 and 6.1.1.4'
Ce Ce -0.2486 2.6331 'International Tables Vol C Tables 4.2.6.8 and 6.1.1.4'
S S 0.1246 0.1234 'International Tables Vol C Tables 4.2.6.8 and 6.1.1.4'

loop_
_geom_angle_atom_site_label_1
_geom_angle_atom_site_label_2
_geom_angle_atom_site_label_3
_geom_angle
_geom_angle_site_symmetry_1
_geom_angle_site_symmetry_3
O5 Ce1 O7 69.36(13) . .
O5 Ce1 O6 71.58(14) . .
O7 Ce1 O6 74.13(12) . .
O5 Ce1 O4 133.37(12) . .
O7 Ce1 O4 145.38(12) . .
O6 Ce1 O4 132.64(13) . .
O5 Ce1 O3 126.37(14) . .
O7 Ce1 O3 72.98(11) . .
O6 Ce1 O3 130.92(12) . .
O4 Ce1 O3 72.44(12) . .
O5 Ce1 O12 139.68(14) . 3_455
O7 Ce1 O12 113.37(12) . 3_455
O6 Ce1 O12 71.01(13) . 3_455
O4 Ce1 O12 68.34(13) . 3_455
O3 Ce1 O12 90.06(12) . 3_455
O5 Ce1 O14 67.15(12) . .
O7 Ce1 O14 133.17(12) . .
O6 Ce1 O14 106.97(12) . .
O4 Ce1 O14 67.39(13) . .
O3 Ce1 O14 122.11(11) . .
O12 Ce1 O14 110.75(12) 3_455 .
O5 Ce1 O9 71.52(13) . .
O7 Ce1 O9 90.05(11) . .
O6 Ce1 O9 142.96(13) . .
O4 Ce1 O9 77.70(12) . .
O3 Ce1 O9 71.78(11) . .
O12 Ce1 O9 145.11(13) 3_455 .
O14 Ce1 O9 60.42(11) . .
O5 Ce1 O15 88.29(14) . .
O7 Ce1 O15 146.27(12) . .
O6 Ce1 O15 74.97(11) . .
O4 Ce1 O15 68.07(12) . .
O3 Ce1 O15 139.60(11) . .
O12 Ce1 O15 67.96(11) 3_455 .
O14 Ce1 O15 47.25(11) . .
O9 Ce1 O15 106.93(10) . .
O5 Ce1 O13 127.55(11) . 3_455
O7 Ce1 O13 68.15(11) . 3_455
O6 Ce1 O13 68.39(12) . 3_455
O4 Ce1 O13 98.87(11) . 3_455
O3 Ce1 O13 66.02(10) . 3_455
O12 Ce1 O13 46.72(11) 3_455 3_455
O14 Ce1 O13 157.46(11) . 3_455
O9 Ce1 O13 136.46(11) . 3_455
O15 Ce1 O13 111.83(9) . 3_455
O5 Ce1 C7 80.72(14) . .
O7 Ce1 C7 149.91(13) . .
O6 Ce1 C7 93.91(14) . .
O4 Ce1 C7 61.32(13) . .
O3 Ce1 C7 131.07(13) . .
O12 Ce1 C7 87.33(13) 3_455 .
O14 Ce1 C7 24.25(13) . .
O9 Ce1 C7 83.22(12) . .
O15 Ce1 C7 23.71(11) . .
O13 Ce1 C7 133.61(11) 3_455 .
O11 Ce2 O14 152.61(12) . .
O11 Ce2 O13 69.43(12) . .
O14 Ce2 O13 119.85(11) . .
O11 Ce2 O18 82.09(12) . 1_545
O14 Ce2 O18 72.22(11) . 1_545
O13 Ce2 O18 128.05(11) . 1_545
O11 Ce2 O9 122.24(12) . .
O14 Ce2 O9 61.51(12) . .
O13 Ce2 O9 154.78(11) . .
O18 Ce2 O9 77.12(11) 1_545 .
O11 Ce2 O17 129.30(13) . .
O14 Ce2 O17 78.00(12) . .
O13 Ce2 O17 81.33(11) . .
O18 Ce2 O17 145.93(10) 1_545 .
O9 Ce2 O17 74.33(11) . .
O11 Ce2 N1 61.51(13) . .
O14 Ce2 N1 116.99(13) . .
O13 Ce2 N1 123.10(12) . .
O18 Ce2 N1 72.26(12) 1_545 .
O9 Ce2 N1 60.90(12) . .
O17 Ce2 N1 108.41(12) . .
O11 Ce2 O16 78.75(12) . .
O14 Ce2 O16 128.14(11) . .
O13 Ce2 O16 71.65(11) . .
O18 Ce2 O16 144.34(12) 1_545 .
O9 Ce2 O16 88.11(11) . .
O17 Ce2 O16 52.55(9) . .
N1 Ce2 O16 72.18(12) . .
O11 Ce2 N2 121.09(13) . .
O14 Ce2 N2 59.58(12) . .
O13 Ce2 N2 60.36(11) . .
O18 Ce2 N2 105.41(12) 1_545 .
O9 Ce2 N2 116.27(12) . .
O17 Ce2 N2 71.97(12) . .
N1 Ce2 N2 176.51(14) . .
O16 Ce2 N2 110.24(12) . .
O11 Ce2 O19 69.76(13) . 1_545
O14 Ce2 O19 86.66(11) . 1_545
O13 Ce2 O19 77.15(11) . 1_545
O18 Ce2 O19 52.06(10) 1_545 1_545
O9 Ce2 O19 126.96(11) . 1_545
O17 Ce2 O19 142.59(12) . 1_545
N1 Ce2 O19 108.96(13) . 1_545
O16 Ce2 O19 141.70(9) . 1_545
N2 Ce2 O19 70.84(13) . 1_545
O11 Ce2 S1 104.17(10) . .
O14 Ce2 S1 103.18(9) . .
O13 Ce2 S1 74.91(9) . .
O18 Ce2 S1 156.25(8) 1_545 .
O9 Ce2 S1 80.30(9) . .
O17 Ce2 S1 26.24(8) . .
N1 Ce2 S1 90.38(10) . .
O16 Ce2 S1 26.32(8) . .
N2 Ce2 S1 91.10(9) . .
O19 Ce2 S1 151.66(8) 1_545 .
O11 Ce2 S1 74.38(10) . 1_545
O14 Ce2 S1 78.33(9) . 1_545
O13 Ce2 S1 102.78(9) . 1_545
O18 Ce2 S1 25.90(7) 1_545 1_545
O9 Ce2 S1 102.03(9) . 1_545
O17 Ce2 S1 154.60(8) . 1_545
N1 Ce2 S1 90.52(9) . 1_545
O16 Ce2 S1 152.69(8) . 1_545
N2 Ce2 S1 88.12(9) . 1_545
O19 Ce2 S1 26.16(8) 1_545 1_545
S1 Ce2 S1 177.64(4) . 1_545
O19 S1 O16 112.3(2) . .
O19 S1 O17 111.1(2) . .
O16 S1 O17 105.37(18) . .
O19 S1 O18 105.58(18) . .
O16 S1 O18 111.3(2) . .
O17 S1 O18 111.3(2) . .
O19 S1 Ce2 127.48(14) . .
O16 S1 Ce2 53.11(14) . .
O17 S1 Ce2 52.27(14) . .
O18 S1 Ce2 126.93(15) . .
O19 S1 Ce2 54.68(13) . 1_565
O16 S1 Ce2 127.78(16) . 1_565
O17 S1 Ce2 126.78(15) . 1_565
O18 S1 Ce2 50.89(14) . 1_565
Ce2 S1 Ce2 177.64(4) . 1_565
H1W O1 H2W 110.9 . .
H3W O2 H4W 111.1 . .
Ce1 O3 H5W 99.1 . .
Ce1 O3 H6W 129.9 . .
H5W O3 H6W 111.0 . .
Ce1 O4 H7W 123.5 . .
Ce1 O4 H8W 113.0 . .
H7W O4 H8W 110.9 . .
Ce1 O5 H9W 129.0 . .
Ce1 O5 H10W 120.6 . .
H9W O5 H10W 110.1 . .
Ce1 O6 H11W 129.0 . .
Ce1 O6 H12W 119.6 . .
H11W O6 H12W 111.3 . .
Ce1 O7 H13W 114.9 . .
Ce1 O7 H14W 116.8 . .
H13W O7 H14W 111.4 . .
C14 O9 Ce2 123.0(3) . .
C14 O9 Ce1 120.8(3) . .
Ce2 O9 Ce1 114.61(13) . .
C8 O11 Ce2 128.0(3) . .
C1 O12 Ce1 104.5(3) . 3
C1 O13 Ce2 125.9(3) . .
C1 O13 Ce1 85.7(3) . 3
Ce2 O13 Ce1 148.08(13) . 3
C7 O14 Ce2 130.3(3) . .
C7 O14 Ce1 100.2(3) . .
Ce2 O14 Ce1 123.28(15) . .
C7 O15 Ce1 86.3(3) . .
S1 O16 Ce2 100.58(17) . .
S1 O17 Ce2 101.50(18) . .
S1 O18 Ce2 103.21(17) . 1_565
S1 O19 Ce2 99.16(17) . 1_565
C9 N1 C13 119.2(5) . .
C9 N1 Ce2 119.2(4) . .
C13 N1 Ce2 121.5(3) . .
C2 N2 C6 117.9(5) . .
C2 N2 Ce2 120.7(3) . .
C6 N2 Ce2 121.4(3) . .
O12 C1 O13 122.5(5) . .
O12 C1 C2 119.3(5) . .
O13 C1 C2 118.2(4) . .
N2 C2 C3 122.4(5) . .
N2 C2 C1 113.9(4) . .
C3 C2 C1 123.6(5) . .
C4 C3 C2 119.0(5) . .
C4 C3 H3 120.5 . .
C2 C3 H3 120.5 . .
C3 C4 C5 119.8(5) . .
C3 C4 H4 120.1 . .
C5 C4 H4 120.1 . .
C6 C5 C4 118.2(6) . .
C6 C5 H5 120.9 . .
C4 C5 H5 120.9 . .
N2 C6 C5 122.6(5) . .
N2 C6 C7 113.0(5) . .
C5 C6 C7 124.2(5) . .
O15 C7 O14 122.5(5) . .
O15 C7 C6 122.0(5) . .
O14 C7 C6 115.5(4) . .
O15 C7 Ce1 70.0(3) . .
O14 C7 Ce1 55.5(3) . .
C6 C7 Ce1 158.7(4) . .
O10 C8 O11 125.0(5) . .
O10 C8 C9 118.7(5) . .
O11 C8 C9 116.3(5) . .
N1 C9 C10 122.2(5) . .
N1 C9 C8 114.7(5) . .
C10 C9 C8 123.0(5) . .
C11 C10 C9 118.6(6) . .
C11 C10 H10 120.7 . .
C9 C10 H10 120.7 . .
C10 C11 C12 119.2(5) . .
C10 C11 H11 120.4 . .
C12 C11 H11 120.4 . .
C11 C12 C13 118.7(5) . .
C11 C12 H12 120.7 . .
C13 C12 H12 120.7 . .
N1 C13 C12 122.0(5) . .
N1 C13 C14 116.3(5) . .
C12 C13 C14 121.7(5) . .
O8 C14 O9 125.9(5) . .
O8 C14 C13 117.4(5) . .
O9 C14 C13 116.7(5) . .

loop_
_geom_bond_atom_site_label_1
_geom_bond_atom_site_label_2
_geom_bond_distance
_geom_bond_site_symmetry_2
Ce1 O5 2.485(4) .
Ce1 O7 2.488(4) .
Ce1 O6 2.535(4) .
Ce1 O4 2.538(4) .
Ce1 O3 2.544(4) .
Ce1 O12 2.553(4) 3_455
Ce1 O14 2.573(3) .
Ce1 O9 2.664(4) .
Ce1 O15 2.891(4) .
Ce1 O13 2.935(3) 3_455
Ce1 C7 3.071(5) .
Ce2 O11 2.459(4) .
Ce2 O14 2.504(3) .
Ce2 O13 2.570(4) .
Ce2 O18 2.632(3) 1_545
Ce2 O9 2.645(3) .
Ce2 O17 2.649(3) .
Ce2 N1 2.661(5) .
Ce2 O16 2.670(4) .
Ce2 N2 2.700(4) .
Ce2 O19 2.729(3) 1_545
Ce2 S1 3.2823(11) .
Ce2 S1 3.3022(11) 1_545
S1 O19 1.475(4) .
S1 O16 1.480(4) .
S1 O17 1.481(4) .
S1 O18 1.482(3) .
S1 Ce2 3.3022(11) 1_565
O1 H1W 0.8309 .
O1 H2W 0.8323 .
O2 H3W 0.8310 .
O2 H4W 0.8301 .
O3 H5W 0.8307 .
O3 H6W 0.8306 .
O4 H7W 0.8304 .
O4 H8W 0.8309 .
O5 H9W 0.8352 .
O5 H10W 0.8346 .
O6 H11W 0.8277 .
O6 H12W 0.8318 .
O7 H13W 0.8284 .
O7 H14W 0.8300 .
O8 C14 1.232(6) .
O9 C14 1.292(6) .
O10 C8 1.246(6) .
O11 C8 1.274(7) .
O12 C1 1.247(6) .
O12 Ce1 2.553(4) 3
O13 C1 1.266(6) .
O13 Ce1 2.935(3) 3
O14 C7 1.281(7) .
O15 C7 1.237(6) .
O18 Ce2 2.632(3) 1_565
O19 Ce2 2.729(3) 1_565
N1 C9 1.327(7) .
N1 C13 1.338(7) .
N2 C2 1.350(7) .
N2 C6 1.353(7) .
C1 C2 1.500(7) .
C2 C3 1.377(8) .
C3 C4 1.375(8) .
C3 H3 0.9300 .
C4 C5 1.386(8) .
C4 H4 0.9300 .
C5 C6 1.382(8) .
C5 H5 0.9300 .
C6 C7 1.508(7) .
C8 C9 1.503(8) .
C9 C10 1.399(8) .
C10 C11 1.377(8) .
C10 H10 0.9300 .
C11 C12 1.386(8) .
C11 H11 0.9300 .
C12 C13 1.394(7) .
C12 H12 0.9300 .
C13 C14 1.503(7) .

loop_
_geom_hbond_atom_site_label_D
_geom_hbond_atom_site_label_H
_geom_hbond_atom_site_label_A
_geom_hbond_distance_DH
_geom_hbond_distance_HA
_geom_hbond_distance_DA
_geom_hbond_angle_DHA
_geom_hbond_site_symmetry_A
O7 H14W S1 0.83 3.03 3.853(4) 173.8 3_455
O7 H14W O16 0.83 2.04 2.837(5) 159.5 3_455
O7 H13W O1 0.83 2.00 2.748(6) 150.8 1_545
O6 H12W O19 0.83 2.03 2.848(5) 168.7 3_455
O6 H11W O2 0.83 1.97 2.743(6) 155.9 3
O5 H10W O3 0.83 1.94 2.766(5) 168.4 1_545
O5 H9W O18 0.84 1.98 2.786(5) 163.3 1_545
O4 H8W O2 0.83 1.98 2.782(6) 162.3 3_565
O4 H7W O17 0.83 2.06 2.766(5) 142.1 .
O3 H6W O11 0.83 1.93 2.692(5) 152.8 3_455
O3 H5W O9 0.83 2.57 3.055(5) 118.7 .
O3 H5W O8 0.83 1.84 2.640(5) 161.3 .
O2 H4W O8 0.83 2.64 3.221(6) 128.2 4
O2 H3W O15 0.83 2.26 2.891(6) 133.0 3_455
O1 H2W O10 0.83 1.94 2.763(6) 170.3 3_455
O1 H1W O15 0.83 2.31 3.097(7) 157.2 2_664

loop_
_geom_torsion_atom_site_label_1
_geom_torsion_atom_site_label_2
_geom_torsion_atom_site_label_3
_geom_torsion_atom_site_label_4
_geom_torsion
_geom_torsion_site_symmetry_1
_geom_torsion_site_symmetry_4
O11 Ce2 S1 O19 -76.0(2) . .
O14 Ce2 S1 O19 105.5(2) . .
O13 Ce2 S1 O19 -12.3(2) . .
O18 Ce2 S1 O19 -178.8(3) 1_545 .
O9 Ce2 S1 O19 163.0(2) . .
O17 Ce2 S1 O19 88.9(3) . .
N1 Ce2 S1 O19 -136.6(2) . .
O16 Ce2 S1 O19 -91.3(3) . .
N2 Ce2 S1 O19 46.5(2) . .
O19 Ce2 S1 O19 -2.46(15) 1_545 .
S1 Ce2 S1 O19 -24.2(16) 1_545 .
O11 Ce2 S1 O16 15.3(2) . .
O14 Ce2 S1 O16 -163.18(19) . .
O13 Ce2 S1 O16 79.03(19) . .
O18 Ce2 S1 O16 -87.4(3) 1_545 .
O9 Ce2 S1 O16 -105.65(19) . .
O17 Ce2 S1 O16 -179.8(3) . .
N1 Ce2 S1 O16 -45.3(2) . .
N2 Ce2 S1 O16 137.9(2) . .
O19 Ce2 S1 O16 88.9(3) 1_545 .
S1 Ce2 S1 O16 67.2(15) 1_545 .
O11 Ce2 S1 O17 -164.9(2) . .
O14 Ce2 S1 O17 16.6(2) . .
O13 Ce2 S1 O17 -101.17(19) . .
O18 Ce2 S1 O17 92.4(3) 1_545 .
O9 Ce2 S1 O17 74.14(19) . .
N1 Ce2 S1 O17 134.5(2) . .
O16 Ce2 S1 O17 179.8(3) . .
N2 Ce2 S1 O17 -42.3(2) . .
O19 Ce2 S1 O17 -91.3(3) 1_545 .
S1 Ce2 S1 O17 -113.0(15) 1_545 .
O11 Ce2 S1 O18 105.6(2) . .
O14 Ce2 S1 O18 -72.9(2) . .
O13 Ce2 S1 O18 169.3(2) . .
O18 Ce2 S1 O18 2.82(16) 1_545 .
O9 Ce2 S1 O18 -15.4(2) . .
O17 Ce2 S1 O18 -89.5(3) . .
N1 Ce2 S1 O18 45.0(2) . .
O16 Ce2 S1 O18 90.3(3) . .
N2 Ce2 S1 O18 -131.9(2) . .
O19 Ce2 S1 O18 179.1(3) 1_545 .
S1 Ce2 S1 O18 157.4(14) 1_545 .
O11 Ce2 S1 Ce2 128.2(15) . 1_565
O14 Ce2 S1 Ce2 -50.4(15) . 1_565
O13 Ce2 S1 Ce2 -168.1(15) . 1_565
O18 Ce2 S1 Ce2 25.4(16) 1_545 1_565
O9 Ce2 S1 Ce2 7.2(15) . 1_565
O17 Ce2 S1 Ce2 -67.0(15) . 1_565
N1 Ce2 S1 Ce2 67.5(15) . 1_565
O16 Ce2 S1 Ce2 112.8(15) . 1_565
N2 Ce2 S1 Ce2 -109.3(15) . 1_565
O19 Ce2 S1 Ce2 -158.3(14) 1_545 1_565
S1 Ce2 S1 Ce2 180.00(2) 1_545 1_565
O11 Ce2 O9 C14 -13.9(5) . .
O14 Ce2 O9 C14 -162.4(5) . .
O13 Ce2 O9 C14 97.4(5) . .
O18 Ce2 O9 C14 -85.8(4) 1_545 .
O17 Ce2 O9 C14 113.0(4) . .
N1 Ce2 O9 C14 -9.1(4) . .
O16 Ce2 O9 C14 61.5(4) . .
N2 Ce2 O9 C14 173.2(4) . .
O19 Ce2 O9 C14 -101.8(4) 1_545 .
S1 Ce2 O9 C14 86.8(4) . .
S1 Ce2 O9 C14 -92.9(4) 1_545 .
O11 Ce2 O9 Ce1 151.68(15) . .
O14 Ce2 O9 Ce1 3.24(13) . .
O13 Ce2 O9 Ce1 -96.9(3) . .
O18 Ce2 O9 Ce1 79.81(15) 1_545 .
O17 Ce2 O9 Ce1 -81.40(15) . .
N1 Ce2 O9 Ce1 156.5(2) . .
O16 Ce2 O9 Ce1 -132.90(15) . .
N2 Ce2 O9 Ce1 -21.2(2) . .
O19 Ce2 O9 Ce1 63.8(2) 1_545 .
S1 Ce2 O9 Ce1 -107.61(14) . .
S1 Ce2 O9 Ce1 72.69(14) 1_545 .
O5 Ce1 O9 C14 89.1(4) . .
O7 Ce1 O9 C14 21.0(4) . .
O6 Ce1 O9 C14 84.0(4) . .
O4 Ce1 O9 C14 -126.4(4) . .
O3 Ce1 O9 C14 -51.1(4) . .
O12 Ce1 O9 C14 -113.1(4) 3_455 .
O14 Ce1 O9 C14 162.8(4) . .
O15 Ce1 O9 C14 171.4(4) . .
O13 Ce1 O9 C14 -36.4(5) 3_455 .
C7 Ce1 O9 C14 171.6(4) . .
O5 Ce1 O9 Ce2 -76.86(17) . .
O7 Ce1 O9 Ce2 -145.02(16) . .
O6 Ce1 O9 Ce2 -81.9(2) . .
O4 Ce1 O9 Ce2 67.63(15) . .
O3 Ce1 O9 Ce2 142.94(18) . .
O12 Ce1 O9 Ce2 81.0(2) 3_455 .
O14 Ce1 O9 Ce2 -3.19(13) . .
O15 Ce1 O9 Ce2 5.40(18) . .
O13 Ce1 O9 Ce2 157.61(11) 3_455 .
C7 Ce1 O9 Ce2 5.58(16) . .
O14 Ce2 O11 C8 99.1(5) . .
O13 Ce2 O11 C8 -145.3(5) . .
O18 Ce2 O11 C8 78.9(5) 1_545 .
O9 Ce2 O11 C8 9.6(5) . .
O17 Ce2 O11 C8 -86.4(5) . .
N1 Ce2 O11 C8 4.8(4) . .
O16 Ce2 O11 C8 -70.9(5) . .
N2 Ce2 O11 C8 -177.9(4) . .
O19 Ce2 O11 C8 131.3(5) 1_545 .
S1 Ce2 O11 C8 -77.8(5) . .
S1 Ce2 O11 C8 104.2(5) 1_545 .
O11 Ce2 O13 C1 -139.3(5) . .
O14 Ce2 O13 C1 12.1(5) . .
O18 Ce2 O13 C1 -78.0(4) 1_545 .
O9 Ce2 O13 C1 98.0(5) . .
O17 Ce2 O13 C1 82.9(4) . .
N1 Ce2 O13 C1 -170.8(4) . .
O16 Ce2 O13 C1 136.2(4) . .
N2 Ce2 O13 C1 8.7(4) . .
O19 Ce2 O13 C1 -66.3(4) 1_545 .
S1 Ce2 O13 C1 108.9(4) . .
S1 Ce2 O13 C1 -71.6(4) 1_545 .
O11 Ce2 O13 Ce1 32.4(3) . 3
O14 Ce2 O13 Ce1 -176.2(3) . 3
O18 Ce2 O13 Ce1 93.6(3) 1_545 3
O9 Ce2 O13 Ce1 -90.4(4) . 3
O17 Ce2 O13 Ce1 -105.5(3) . 3
N1 Ce2 O13 Ce1 0.9(3) . 3
O16 Ce2 O13 Ce1 -52.2(3) . 3
N2 Ce2 O13 Ce1 -179.6(3) . 3
O19 Ce2 O13 Ce1 105.3(3) 1_545 3
S1 Ce2 O13 Ce1 -79.5(3) . 3
S1 Ce2 O13 Ce1 100.0(3) 1_545 3
O11 Ce2 O14 C7 104.0(5) . .
O13 Ce2 O14 C7 0.9(5) . .
O18 Ce2 O14 C7 125.1(5) 1_545 .
O9 Ce2 O14 C7 -150.2(5) . .
O17 Ce2 O14 C7 -71.7(4) . .
N1 Ce2 O14 C7 -176.4(4) . .
O16 Ce2 O14 C7 -88.5(5) . .
N2 Ce2 O14 C7 4.3(4) . .
O19 Ce2 O14 C7 74.0(4) 1_545 .
S1 Ce2 O14 C7 -79.1(4) . .
S1 Ce2 O14 C7 99.0(4) 1_545 .
O11 Ce2 O14 Ce1 -109.4(3) . .
O13 Ce2 O14 Ce1 147.44(15) . .
O18 Ce2 O14 Ce1 -88.35(17) 1_545 .
O9 Ce2 O14 Ce1 -3.65(15) . .
O17 Ce2 O14 Ce1 74.88(17) . .
N1 Ce2 O14 Ce1 -29.8(2) . .
O16 Ce2 O14 Ce1 58.1(2) . .
N2 Ce2 O14 Ce1 150.9(2) . .
O19 Ce2 O14 Ce1 -139.44(18) 1_545 .
S1 Ce2 O14 Ce1 67.45(17) . .
S1 Ce2 O14 Ce1 -114.40(16) 1_545 .
O5 Ce1 O14 C7 -120.6(3) . .
O7 Ce1 O14 C7 -143.7(3) . .
O6 Ce1 O14 C7 -59.8(3) . .
O4 Ce1 O14 C7 70.0(3) . .
O3 Ce1 O14 C7 119.7(3) . .
O12 Ce1 O14 C7 15.9(3) 3_455 .
O9 Ce1 O14 C7 158.4(4) . .
O15 Ce1 O14 C7 -10.4(3) . .
O13 Ce1 O14 C7 14.6(5) 3_455 .
O5 Ce1 O14 Ce2 84.67(19) . .
O7 Ce1 O14 Ce2 61.6(2) . .
O6 Ce1 O14 Ce2 145.52(16) . .
O4 Ce1 O14 Ce2 -84.69(18) . .
O3 Ce1 O14 Ce2 -35.0(2) . .
O12 Ce1 O14 Ce2 -138.86(17) 3_455 .
O9 Ce1 O14 Ce2 3.66(15) . .
O15 Ce1 O14 Ce2 -165.1(3) . .
O13 Ce1 O14 Ce2 -140.1(2) 3_455 .
C7 Ce1 O14 Ce2 -154.7(4) . .
O5 Ce1 O15 C7 70.5(3) . .
O7 Ce1 O15 C7 117.7(3) . .
O6 Ce1 O15 C7 141.9(3) . .
O4 Ce1 O15 C7 -68.3(3) . .
O3 Ce1 O15 C7 -81.1(3) . .
O12 Ce1 O15 C7 -142.8(3) 3_455 .
O14 Ce1 O15 C7 10.6(3) . .
O9 Ce1 O15 C7 0.5(3) . .
O13 Ce1 O15 C7 -159.3(3) 3_455 .
O19 S1 O16 Ce2 120.9(2) . .
O17 S1 O16 Ce2 -0.2(2) . .
O18 S1 O16 Ce2 -120.90(18) . .
Ce2 S1 O16 Ce2 -177.25(6) 1_565 .
O11 Ce2 O16 S1 -164.83(19) . .
O14 Ce2 O16 S1 21.0(2) . .
O13 Ce2 O16 S1 -92.97(18) . .
O18 Ce2 O16 S1 136.36(17) 1_545 .
O9 Ce2 O16 S1 71.75(18) . .
O17 Ce2 O16 S1 0.11(15) . .
N1 Ce2 O16 S1 131.7(2) . .
N2 Ce2 O16 S1 -45.6(2) . .
O19 Ce2 O16 S1 -130.02(19) 1_545 .
S1 Ce2 O16 S1 -175.26(11) 1_545 .
O19 S1 O17 Ce2 -121.74(17) . .
O16 S1 O17 Ce2 0.2(2) . .
O18 S1 O17 Ce2 120.94(18) . .
Ce2 S1 O17 Ce2 177.29(6) 1_565 .
O11 Ce2 O17 S1 19.1(2) . .
O14 Ce2 O17 S1 -163.5(2) . .
O13 Ce2 O17 S1 73.37(18) . .
O18 Ce2 O17 S1 -134.09(19) 1_545 .
O9 Ce2 O17 S1 -99.99(19) . .
N1 Ce2 O17 S1 -48.7(2) . .
O16 Ce2 O17 S1 -0.11(15) . .
N2 Ce2 O17 S1 134.9(2) . .
O19 Ce2 O17 S1 128.63(17) 1_545 .
S1 Ce2 O17 S1 174.94(11) 1_545 .
O19 S1 O18 Ce2 0.1(3) . 1_565
O16 S1 O18 Ce2 -122.02(18) . 1_565
O17 S1 O18 Ce2 120.77(19) . 1_565
Ce2 S1 O18 Ce2 178.83(7) . 1_565
O16 S1 O19 Ce2 121.37(18) . 1_565
O17 S1 O19 Ce2 -120.87(18) . 1_565
O18 S1 O19 Ce2 -0.1(2) . 1_565
Ce2 S1 O19 Ce2 -178.82(7) . 1_565
O11 Ce2 N1 C9 -2.9(4) . .
O14 Ce2 N1 C9 -151.9(4) . .
O13 Ce2 N1 C9 30.9(4) . .
O18 Ce2 N1 C9 -93.4(4) 1_545 .
O9 Ce2 N1 C9 -178.3(4) . .
O17 Ce2 N1 C9 122.4(4) . .
O16 Ce2 N1 C9 83.7(4) . .
N2 Ce2 N1 C9 -141.9(19) . .
O19 Ce2 N1 C9 -55.9(4) 1_545 .
S1 Ce2 N1 C9 103.0(4) . .
S1 Ce2 N1 C9 -74.8(4) 1_545 .
O11 Ce2 N1 C13 176.8(4) . .
O14 Ce2 N1 C13 27.8(4) . .
O13 Ce2 N1 C13 -149.4(4) . .
O18 Ce2 N1 C13 86.3(4) 1_545 .
O9 Ce2 N1 C13 1.5(4) . .
O17 Ce2 N1 C13 -57.8(4) . .
O16 Ce2 N1 C13 -96.5(4) . .
N2 Ce2 N1 C13 38(2) . .
O19 Ce2 N1 C13 123.9(4) 1_545 .
S1 Ce2 N1 C13 -77.2(4) . .
S1 Ce2 N1 C13 105.0(4) 1_545 .
O11 Ce2 N2 C2 31.7(4) . .
O14 Ce2 N2 C2 179.8(4) . .
O13 Ce2 N2 C2 -3.6(3) . .
O18 Ce2 N2 C2 121.7(4) 1_545 .
O9 Ce2 N2 C2 -155.3(4) . .
O17 Ce2 N2 C2 -93.8(4) . .
N1 Ce2 N2 C2 169.4(18) . .
O16 Ce2 N2 C2 -57.1(4) . .
O19 Ce2 N2 C2 82.2(4) 1_545 .
S1 Ce2 N2 C2 -75.6(4) . .
S1 Ce2 N2 C2 102.2(4) 1_545 .
O11 Ce2 N2 C6 -150.4(3) . .
O14 Ce2 N2 C6 -2.3(3) . .
O13 Ce2 N2 C6 174.3(4) . .
O18 Ce2 N2 C6 -60.4(4) 1_545 .
O9 Ce2 N2 C6 22.6(4) . .
O17 Ce2 N2 C6 84.1(4) . .
N1 Ce2 N2 C6 -13(2) . .
O16 Ce2 N2 C6 120.8(3) . .
O19 Ce2 N2 C6 -99.9(4) 1_545 .
S1 Ce2 N2 C6 102.3(4) . .
S1 Ce2 N2 C6 -79.9(4) 1_545 .
Ce1 O12 C1 O13 8.5(7) 3 .
Ce1 O12 C1 C2 -170.5(4) 3 .
Ce2 O13 C1 O12 168.4(4) . .
Ce1 O13 C1 O12 -7.2(5) 3 .
Ce2 O13 C1 C2 -12.5(7) . .
Ce1 O13 C1 C2 171.9(5) 3 .
C6 N2 C2 C3 -0.3(8) . .
Ce2 N2 C2 C3 177.7(4) . .
C6 N2 C2 C1 -178.1(4) . .
Ce2 N2 C2 C1 -0.2(6) . .
O12 C1 C2 N2 -173.3(5) . .
O13 C1 C2 N2 7.7(7) . .
O12 C1 C2 C3 9.0(8) . .
O13 C1 C2 C3 -170.1(5) . .
N2 C2 C3 C4 -0.9(8) . .
C1 C2 C3 C4 176.7(5) . .
C2 C3 C4 C5 0.8(8) . .
C3 C4 C5 C6 0.4(8) . .
C2 N2 C6 C5 1.7(7) . .
Ce2 N2 C6 C5 -176.3(4) . .
C2 N2 C6 C7 178.9(4) . .
Ce2 N2 C6 C7 1.0(6) . .
C4 C5 C6 N2 -1.7(8) . .
C4 C5 C6 C7 -178.7(5) . .
Ce1 O15 C7 O14 -18.8(5) . .
Ce1 O15 C7 C6 160.2(5) . .
Ce2 O14 C7 O15 173.6(4) . .
Ce1 O14 C7 O15 21.6(6) . .
Ce2 O14 C7 C6 -5.5(7) . .
Ce1 O14 C7 C6 -157.6(4) . .
Ce2 O14 C7 Ce1 152.1(4) . .
N2 C6 C7 O15 -176.7(5) . .
C5 C6 C7 O15 0.4(8) . .
N2 C6 C7 O14 2.4(7) . .
C5 C6 C7 O14 179.6(5) . .
N2 C6 C7 Ce1 -57.5(11) . .
C5 C6 C7 Ce1 119.7(9) . .
O5 Ce1 C7 O15 -107.3(3) . .
O7 Ce1 C7 O15 -101.3(4) . .
O6 Ce1 C7 O15 -36.7(3) . .
O4 Ce1 C7 O15 100.8(3) . .
O3 Ce1 C7 O15 121.8(3) . .
O12 Ce1 C7 O15 34.1(3) 3_455 .
O14 Ce1 C7 O15 -160.7(5) . .
O9 Ce1 C7 O15 -179.6(3) . .
O13 Ce1 C7 O15 26.9(4) 3_455 .
O5 Ce1 C7 O14 53.5(3) . .
O7 Ce1 C7 O14 59.4(4) . .
O6 Ce1 C7 O14 124.1(3) . .
O4 Ce1 C7 O14 -98.5(3) . .
O3 Ce1 C7 O14 -77.4(4) . .
O12 Ce1 C7 O14 -165.2(3) 3_455 .
O9 Ce1 C7 O14 -18.8(3) . .
O15 Ce1 C7 O14 160.7(5) . .
O13 Ce1 C7 O14 -172.3(3) 3_455 .
O5 Ce1 C7 C6 124.7(10) . .
O7 Ce1 C7 C6 130.7(9) . .
O6 Ce1 C7 C6 -164.7(10) . .
O4 Ce1 C7 C6 -27.2(9) . .
O3 Ce1 C7 C6 -6.2(11) . .
O12 Ce1 C7 C6 -93.9(10) 3_455 .
O14 Ce1 C7 C6 71.2(10) . .
O9 Ce1 C7 C6 52.4(10) . .
O15 Ce1 C7 C6 -128.0(11) . .
O13 Ce1 C7 C6 -101.1(10) 3_455 .
Ce2 O11 C8 O10 174.5(4) . .
Ce2 O11 C8 C9 -5.9(7) . .
C13 N1 C9 C10 0.7(8) . .
Ce2 N1 C9 C10 -179.5(4) . .
C13 N1 C9 C8 -178.2(5) . .
Ce2 N1 C9 C8 1.5(6) . .
O10 C8 C9 N1 -178.0(5) . .
O11 C8 C9 N1 2.3(7) . .
O10 C8 C9 C10 3.0(8) . .
O11 C8 C9 C10 -176.6(5) . .
N1 C9 C10 C11 -2.9(8) . .
C8 C9 C10 C11 175.9(5) . .
C9 C10 C11 C12 2.6(8) . .
C10 C11 C12 C13 -0.3(8) . .
C9 N1 C13 C12 1.8(8) . .
Ce2 N1 C13 C12 -178.0(4) . .
C9 N1 C13 C14 -175.5(5) . .
Ce2 N1 C13 C14 4.7(6) . .
C11 C12 C13 N1 -2.0(8) . .
C11 C12 C13 C14 175.2(5) . .
Ce2 O9 C14 O8 -164.1(5) . .
Ce1 O9 C14 O8 31.1(8) . .
Ce2 O9 C14 C13 15.1(7) . .
Ce1 O9 C14 C13 -149.7(4) . .
N1 C13 C14 O8 166.6(5) . .
C12 C13 C14 O8 -10.8(8) . .
N1 C13 C14 O9 -12.7(7) . .
C12 C13 C14 O9 169.9(5) . .
